data_4117247
loop_
_publ_author_name
'Lawrence T. Scott'
'Edward A. Jackson'
'Qianyan Zhang'
'Brian D. Steinberg'
'Mihail Bancu'
'Bo Li'

_publ_section_title
;
 A Short, Rigid, Structurally Pure Carbon Nanotube by Stepwise Chemical
 Synthesis
;
_journal_name_full 'Journal of the American Chemical Society'
_journal_page_first 107
_journal_page_last 110
_journal_paper_doi 10.1021/ja209461g
_journal_volume 134
_journal_year 2012
_chemical_formula_moiety 'C20 H5 (C6 H3 Cl2)5'
_chemical_formula_sum 'C50 H20 Cl10'
_chemical_formula_weight 975.16
_chemical_name_systematic
; 
 ? 
;
_space_group_IT_number 33
_symmetry_cell_setting orthorhombic
_symmetry_space_group_name_Hall 'P 2c -2n'
_symmetry_space_group_name_H-M 'P n a 21'
_atom_sites_solution_hydrogens difmap
_atom_sites_solution_primary direct
_atom_sites_solution_secondary difmap
_audit_creation_method SHELXL-97
_cell_angle_alpha 90.00
_cell_angle_beta 90.00
_cell_angle_gamma 90.00
_cell_formula_units_Z 4
_cell_length_a 27.6998(19)
_cell_length_b 8.0335(6)
_cell_length_c 19.1504(13)
_cell_measurement_reflns_used 9915
_cell_measurement_temperature 100(2)
_cell_measurement_theta_max 27.97
_cell_measurement_theta_min 2.59
_cell_volume 4261.5(5)
_computing_cell_refinement 'Bruker SAINT'
_computing_data_collection 'Bruker SMART'
_computing_data_reduction 'Bruker SAINT'
_computing_molecular_graphics 'Bruker SHELXTL'
_computing_publication_material 'Bruker SHELXTL'
_computing_structure_refinement 'SHELXL-97 (Sheldrick, 2008)'
_computing_structure_solution 'SHELXS-97 (Sheldrick, 2008)'
_diffrn_ambient_temperature 100(2)
_diffrn_measured_fraction_theta_full 1.000
_diffrn_measured_fraction_theta_max 1.000
_diffrn_measurement_device_type 'Bruker SMART APEX CCD'
_diffrn_measurement_method '0.3 deg wide \w exposures'
_diffrn_radiation_monochromator graphite
_diffrn_radiation_source 'normal-focus sealed tube'
_diffrn_radiation_type MoK\a
_diffrn_radiation_wavelength 0.71073
_diffrn_reflns_av_R_equivalents 0.0645
_diffrn_reflns_av_sigmaI/netI 0.0500
_diffrn_reflns_limit_h_max 34
_diffrn_reflns_limit_h_min -34
_diffrn_reflns_limit_k_max 9
_diffrn_reflns_limit_k_min -9
_diffrn_reflns_limit_l_max 23
_diffrn_reflns_limit_l_min -23
_diffrn_reflns_number 43083
_diffrn_reflns_theta_full 26.00
_diffrn_reflns_theta_max 26.00
_diffrn_reflns_theta_min 1.81
_exptl_absorpt_coefficient_mu 0.692
_exptl_absorpt_correction_T_max 0.9863
_exptl_absorpt_correction_T_min 0.9341
_exptl_absorpt_correction_type 'multi-scan (SADABS)'
_exptl_crystal_colour pale-yellow
_exptl_crystal_density_diffrn 1.520
_exptl_crystal_density_method none
_exptl_crystal_description plate
_exptl_crystal_F_000 1960
_exptl_crystal_size_max 0.10
_exptl_crystal_size_mid 0.08
_exptl_crystal_size_min 0.02
_refine_diff_density_max 0.733
_refine_diff_density_min -0.270
_refine_diff_density_rms 0.076
_refine_ls_abs_structure_details 'Flack H D (1983), Acta Cryst. A39, 876-881'
_refine_ls_abs_structure_Flack 0.02(5)
_refine_ls_extinction_coef na
_refine_ls_extinction_method none
_refine_ls_goodness_of_fit_ref 1.064
_refine_ls_hydrogen_treatment refxyz
_refine_ls_matrix_type full
_refine_ls_number_parameters 606
_refine_ls_number_reflns 8366
_refine_ls_number_restraints 569
_refine_ls_restrained_S_all 1.032
_refine_ls_R_factor_all 0.0547
_refine_ls_R_factor_gt 0.0467
_refine_ls_shift/su_max 0.001
_refine_ls_shift/su_mean 0.000
_refine_ls_structure_factor_coef Fsqd
_refine_ls_weighting_details 'calc w=1/[\s^2^(Fo^2^)+(0.0521P)^2^+2.7442P] where P=(Fo^2^+2Fc^2^)/3'
_refine_ls_weighting_scheme calc
_refine_ls_wR_factor_gt 0.1030
_refine_ls_wR_factor_ref 0.1073
_reflns_number_gt 7501
_reflns_number_total 8366
_reflns_threshold_expression >2sigma(I)
_cod_data_source_file ja209461g_si_002.cif
_cod_data_source_block C50H20Cl10
_cod_database_code 4117247

loop_
_symmetry_equiv_pos_as_xyz
'x, y, z'
'-x, -y, z+1/2'
'-x+1/2, y+1/2, z+1/2'
'x+1/2, -y+1/2, z'

loop_
_atom_site_label
_atom_site_type_symbol
_atom_site_fract_x
_atom_site_fract_y
_atom_site_fract_z
_atom_site_U_iso_or_equiv
_atom_site_adp_type
_atom_site_occupancy
_atom_site_symmetry_multiplicity
_atom_site_calc_flag
_atom_site_refinement_flags
_atom_site_disorder_assembly
_atom_site_disorder_group
C1 C 0.10379(14) 0.5658(5) 0.3656(2) 0.0210(8) Uani 1 1 d U . .
C2 C 0.14354(14) 0.5843(4) 0.32168(19) 0.0204(8) Uani 1 1 d U . .
C3 C 0.18267(13) 0.5042(5) 0.35091(18) 0.0186(8) Uani 1 1 d U . .
C4 C 0.16819(14) 0.4351(5) 0.41602(19) 0.0198(7) Uani 1 1 d U . .
C5 C 0.11855(14) 0.4748(5) 0.42507(18) 0.0198(8) Uani 1 1 d U . .
C6 C 0.05663(14) 0.5664(5) 0.34113(19) 0.0204(8) Uani 1 1 d U . .
C7 C 0.05115(13) 0.6175(4) 0.27068(19) 0.0174(8) Uani 1 1 d DU . .
H7 H 0.0214(9) 0.632(5) 0.2487(19) 0.021 Uiso 1 1 d D . .
C8 C 0.09115(14) 0.6414(5) 0.2261(2) 0.0231(8) Uani 1 1 d U . .
C9 C 0.13939(13) 0.6086(4) 0.2495(2) 0.0220(8) Uani 1 1 d U . .
C10 C 0.18035(13) 0.5619(5) 0.21135(19) 0.0178(7) Uani 1 1 d DU . .
H10 H 0.1822(14) 0.592(5) 0.1638(11) 0.021 Uiso 1 1 d D . .
C11 C 0.21963(14) 0.4723(5) 0.2396(2) 0.0219(8) Uani 1 1 d U . .
C12 C 0.22031(13) 0.4314(5) 0.3125(2) 0.0214(8) Uani 1 1 d U . .
C13 C 0.24610(13) 0.3033(5) 0.34737(19) 0.0164(7) Uani 1 1 d DU . .
H13 H 0.2735(10) 0.261(5) 0.3261(19) 0.020 Uiso 1 1 d D . .
C14 C 0.23089(13) 0.2328(5) 0.4102(2) 0.0218(8) Uani 1 1 d U . .
C15 C 0.18792(14) 0.2940(5) 0.4454(2) 0.0223(8) Uani 1 1 d U . .
C16 C 0.15839(14) 0.2092(5) 0.49538(18) 0.0185(8) Uani 1 1 d DU . .
H16 H 0.1714(14) 0.119(4) 0.5194(19) 0.022 Uiso 1 1 d D . .
C17 C 0.10892(14) 0.2485(5) 0.50351(19) 0.0225(8) Uani 1 1 d U . .
C18 C 0.08709(14) 0.3795(5) 0.46332(19) 0.0222(8) Uani 1 1 d U . .
C19 C 0.03690(13) 0.3942(5) 0.4449(2) 0.0187(8) Uani 1 1 d DU . .
H19 H 0.0118(11) 0.343(5) 0.4719(18) 0.022 Uiso 1 1 d D . .
C20 C 0.02203(14) 0.4839(5) 0.3853(2) 0.0235(8) Uani 1 1 d U . .
C21 C 0.08502(13) 0.6973(5) 0.15232(19) 0.0181(7) Uani 1 1 d U . .
C22 C 0.08053(14) 0.5891(5) 0.09668(19) 0.0211(8) Uani 1 1 d U . .
Cl1 Cl 0.07771(4) 0.37710(11) 0.11391(5) 0.0287(2) Uani 1 1 d U . .
C23 C 0.07820(14) 0.6412(5) 0.0287(2) 0.0208(8) Uani 1 1 d DU . .
H23 H 0.0773(15) 0.563(4) -0.0088(16) 0.025 Uiso 1 1 d D . .
C24 C 0.07929(14) 0.8119(5) 0.0147(2) 0.0214(8) Uani 1 1 d DU . .
H24 H 0.0784(15) 0.841(5) -0.0327(11) 0.026 Uiso 1 1 d D . .
C25 C 0.08275(13) 0.9249(5) 0.0691(2) 0.0188(8) Uani 1 1 d DU . .
H25 H 0.0865(14) 1.038(3) 0.059(2) 0.023 Uiso 1 1 d D . .
C26 C 0.08614(12) 0.8677(4) 0.13631(18) 0.0149(7) Uani 1 1 d U . .
Cl2 Cl 0.08978(3) 1.00925(11) 0.20460(5) 0.02123(19) Uani 1 1 d U . .
C27 C 0.25792(13) 0.3987(5) 0.1947(2) 0.0224(8) Uani 1 1 d U . .
C28 C 0.25126(13) 0.2488(5) 0.1592(2) 0.0244(8) Uani 1 1 d U . .
Cl3 Cl 0.19532(4) 0.14943(13) 0.16579(6) 0.0297(2) Uani 1 1 d U . .
C29 C 0.28672(15) 0.1717(5) 0.1198(2) 0.0276(9) Uani 1 1 d DU . .
H29 H 0.2805(16) 0.062(3) 0.104(2) 0.033 Uiso 1 1 d D . .
C30 C 0.33102(15) 0.2484(6) 0.1144(2) 0.0319(9) Uani 1 1 d DU . .
H30 H 0.3564(13) 0.199(5) 0.088(2) 0.038 Uiso 1 1 d D . .
C31 C 0.33979(14) 0.3957(5) 0.1493(2) 0.0248(9) Uani 1 1 d DU . .
H31 H 0.3682(10) 0.458(5) 0.147(2) 0.030 Uiso 1 1 d D . .
C32 C 0.30405(14) 0.4683(5) 0.18850(19) 0.0226(8) Uani 1 1 d U . .
Cl4 Cl 0.31616(4) 0.65371(15) 0.23079(6) 0.0413(3) Uani 1 1 d U . .
C33 C 0.25457(13) 0.0775(5) 0.4361(2) 0.0216(8) Uani 1 1 d U A .
C34 C 0.28289(14) 0.0752(5) 0.4969(2) 0.0220(8) Uani 1 1 d U . .
Cl5 Cl 0.29053(4) 0.26039(12) 0.54368(5) 0.0293(2) Uani 1 1 d U . .
C35 C 0.30666(15) -0.0659(5) 0.5181(2) 0.0274(9) Uani 1 1 d DU . .
H35 H 0.3261(14) -0.058(6) 0.5587(16) 0.033 Uiso 1 1 d D . .
C36 C 0.30061(16) -0.2118(5) 0.4821(2) 0.0277(9) Uani 1 1 d DU . .
H36 H 0.3181(14) -0.311(4) 0.493(2) 0.033 Uiso 1 1 d D . .
C37 C 0.27254(15) -0.2168(5) 0.4225(2) 0.0250(9) Uani 1 1 d DU A .
H37 H 0.2640(15) -0.312(4) 0.3954(19) 0.030 Uiso 1 1 d D . .
C38 C 0.25047(13) -0.0719(5) 0.4007(2) 0.0244(8) Uani 1 1 d DU . .
Cl6 Cl 0.21737(5) -0.07993(14) 0.32310(7) 0.0311(5) Uani 0.899(6) 1 d PDU A 1
Cl6X Cl 0.1941(5) -0.0803(19) 0.3566(10) 0.055(5) Uiso 0.101(6) 1 d PDU A 2
C39 C 0.07756(14) 0.1391(5) 0.5478(2) 0.0207(8) Uani 1 1 d U . .
C40 C 0.05957(13) 0.1856(4) 0.6128(2) 0.0191(8) Uani 1 1 d U . .
Cl7 Cl 0.07044(4) 0.38635(12) 0.64320(5) 0.0292(2) Uani 1 1 d U . .
C41 C 0.03522(14) 0.0745(5) 0.6557(2) 0.0232(8) Uani 1 1 d DU . .
H41 H 0.0279(15) 0.109(5) 0.7017(12) 0.028 Uiso 1 1 d D . .
C42 C 0.02652(13) -0.0839(5) 0.6330(2) 0.0251(9) Uani 1 1 d DU . .
H42 H 0.0098(14) -0.159(4) 0.6604(19) 0.030 Uiso 1 1 d D . .
C43 C 0.04102(14) -0.1343(5) 0.5679(2) 0.0235(8) Uani 1 1 d DU . .
H43 H 0.0349(15) -0.239(3) 0.547(2) 0.028 Uiso 1 1 d D . .
C44 C 0.06677(14) -0.0228(5) 0.52603(19) 0.0220(8) Uani 1 1 d U . .
Cl8 Cl 0.08591(4) -0.09069(14) 0.44459(6) 0.0380(3) Uani 1 1 d U . .
C45 C -0.02934(13) 0.4750(5) 0.36079(19) 0.0215(8) Uani 1 1 d U . .
C46 C -0.04700(15) 0.3327(6) 0.3292(2) 0.0276(9) Uani 1 1 d U . .
Cl9 Cl -0.00867(5) 0.16299(15) 0.31795(6) 0.0428(3) Uani 1 1 d U . .
C47 C -0.09442(18) 0.3195(7) 0.3050(3) 0.0432(12) Uani 1 1 d DU . .
H47 H -0.1023(18) 0.216(4) 0.286(3) 0.052 Uiso 1 1 d D . .
C48 C -0.12426(17) 0.4547(8) 0.3127(3) 0.0483(13) Uani 1 1 d DU . .
H48 H -0.1558(10) 0.469(7) 0.296(3) 0.058 Uiso 1 1 d D . .
C49 C -0.10903(16) 0.5970(7) 0.3452(3) 0.0385(11) Uani 1 1 d DU . .
H49 H -0.1285(15) 0.690(4) 0.347(3) 0.046 Uiso 1 1 d D . .
C50 C -0.06193(14) 0.6058(5) 0.3674(2) 0.0248(9) Uani 1 1 d U . .
Cl10 Cl -0.04262(4) 0.78707(15) 0.40934(7) 0.0438(3) Uani 1 1 d U . .

loop_
_atom_site_aniso_label
_atom_site_aniso_U_11
_atom_site_aniso_U_22
_atom_site_aniso_U_33
_atom_site_aniso_U_23
_atom_site_aniso_U_13
_atom_site_aniso_U_12
C1 0.0224(19) 0.0161(18) 0.024(2) -0.0090(15) -0.0078(15) 0.0060(16)
C2 0.030(2) 0.0121(17) 0.0192(18) -0.0024(15) 0.0006(16) -0.0073(15)
C3 0.0188(18) 0.0210(19) 0.0161(17) -0.0065(15) 0.0036(14) -0.0089(15)
C4 0.0249(18) 0.0175(18) 0.0170(17) -0.0048(15) -0.0108(15) 0.0001(15)
C5 0.0270(19) 0.0181(19) 0.0142(17) -0.0126(14) 0.0093(14) -0.0074(15)
C6 0.0251(19) 0.0149(18) 0.0212(19) -0.0064(15) 0.0023(15) 0.0030(15)
C7 0.0179(18) 0.0098(17) 0.0244(19) -0.0012(14) -0.0058(15) 0.0028(14)
C8 0.030(2) 0.0128(18) 0.027(2) 0.0023(15) -0.0045(17) -0.0005(16)
C9 0.0222(18) 0.0140(18) 0.030(2) -0.0005(16) 0.0020(16) -0.0067(15)
C10 0.0217(18) 0.0193(18) 0.0124(17) 0.0029(15) -0.0022(14) -0.0080(14)
C11 0.0211(19) 0.0202(19) 0.024(2) -0.0021(16) -0.0012(15) -0.0066(15)
C12 0.0197(18) 0.0201(19) 0.024(2) 0.0003(16) -0.0070(15) -0.0097(15)
C13 0.0105(17) 0.0190(18) 0.0198(18) -0.0001(15) -0.0038(14) -0.0053(14)
C14 0.0189(19) 0.029(2) 0.0174(18) -0.0029(16) -0.0041(15) -0.0042(16)
C15 0.0195(19) 0.031(2) 0.0166(17) -0.0020(17) -0.0068(15) -0.0033(16)
C16 0.0247(19) 0.0185(19) 0.0122(17) 0.0019(14) -0.0020(15) -0.0018(15)
C17 0.027(2) 0.028(2) 0.0128(18) -0.0032(15) -0.0036(15) 0.0045(16)
C18 0.025(2) 0.024(2) 0.018(2) -0.0056(15) 0.0023(15) 0.0017(16)
C19 0.0157(18) 0.0192(19) 0.0213(18) -0.0049(16) 0.0046(15) 0.0030(14)
C20 0.0239(19) 0.0223(19) 0.024(2) -0.0076(16) 0.0022(16) 0.0031(15)
C21 0.0218(19) 0.0166(17) 0.0160(18) 0.0010(14) 0.0017(15) -0.0005(14)
C22 0.027(2) 0.0171(18) 0.0190(19) 0.0005(15) -0.0010(16) -0.0020(16)
Cl1 0.0442(6) 0.0140(4) 0.0277(5) -0.0004(4) -0.0017(4) -0.0050(4)
C23 0.0199(19) 0.026(2) 0.0168(18) -0.0041(15) -0.0003(15) -0.0016(16)
C24 0.021(2) 0.028(2) 0.0147(18) 0.0027(15) -0.0010(16) 0.0029(16)
C25 0.0185(19) 0.0172(18) 0.0206(18) 0.0058(15) 0.0017(15) 0.0023(15)
C26 0.0160(17) 0.0143(17) 0.0143(17) -0.0019(13) 0.0023(14) -0.0035(13)
Cl2 0.0282(5) 0.0150(4) 0.0205(4) -0.0024(4) 0.0009(4) -0.0039(4)
C27 0.0194(18) 0.027(2) 0.0203(19) 0.0006(16) 0.0024(15) 0.0007(15)
C28 0.0196(19) 0.026(2) 0.027(2) 0.0015(17) 0.0049(16) -0.0035(15)
Cl3 0.0238(5) 0.0288(5) 0.0366(6) -0.0058(5) 0.0052(4) -0.0087(4)
C29 0.026(2) 0.024(2) 0.033(2) -0.0048(18) 0.0057(18) 0.0034(16)
C30 0.025(2) 0.039(2) 0.032(2) 0.0034(19) 0.0089(18) 0.0062(19)
C31 0.0156(19) 0.034(2) 0.024(2) 0.0077(17) 0.0029(16) -0.0050(16)
C32 0.0180(18) 0.032(2) 0.0178(19) 0.0013(16) 0.0010(14) -0.0048(16)
Cl4 0.0314(6) 0.0445(7) 0.0481(7) -0.0183(6) 0.0101(5) -0.0210(5)
C33 0.0157(18) 0.0261(19) 0.0230(19) 0.0015(15) -0.0001(15) 0.0003(15)
C34 0.022(2) 0.0204(19) 0.024(2) -0.0005(16) -0.0024(16) 0.0011(16)
Cl5 0.0395(6) 0.0226(5) 0.0257(5) -0.0038(4) -0.0141(4) 0.0076(4)
C35 0.033(2) 0.029(2) 0.021(2) 0.0023(17) -0.0083(17) 0.0090(18)
C36 0.035(2) 0.019(2) 0.029(2) 0.0055(17) -0.0051(18) 0.0075(18)
C37 0.025(2) 0.020(2) 0.029(2) -0.0027(17) -0.0015(17) -0.0030(17)
C38 0.018(2) 0.027(2) 0.028(2) 0.0063(16) -0.0075(16) -0.0026(16)
Cl6 0.0423(9) 0.0239(6) 0.0271(7) -0.0005(5) -0.0192(6) -0.0072(5)
C39 0.025(2) 0.0239(19) 0.0137(17) 0.0003(15) -0.0071(15) -0.0024(16)
C40 0.0205(19) 0.0149(17) 0.0219(18) -0.0004(15) -0.0022(15) 0.0009(14)
Cl7 0.0431(6) 0.0219(5) 0.0227(5) -0.0045(4) 0.0034(4) -0.0035(4)
C41 0.0172(18) 0.030(2) 0.022(2) 0.0011(17) 0.0047(15) 0.0006(16)
C42 0.0175(19) 0.020(2) 0.038(2) 0.0106(17) 0.0031(17) -0.0022(15)
C43 0.0170(19) 0.0189(19) 0.035(2) -0.0006(17) -0.0050(16) -0.0005(15)
C44 0.021(2) 0.026(2) 0.0190(19) -0.0005(16) -0.0028(15) -0.0002(16)
Cl8 0.0494(7) 0.0354(6) 0.0292(5) -0.0167(5) 0.0067(5) -0.0103(5)
C45 0.0146(18) 0.031(2) 0.019(2) 0.0049(16) 0.0011(14) -0.0008(15)
C46 0.026(2) 0.038(2) 0.019(2) 0.0037(17) -0.0015(16) -0.0072(17)
Cl9 0.0548(7) 0.0332(6) 0.0405(6) -0.0152(5) -0.0123(6) 0.0020(5)
C47 0.035(2) 0.055(3) 0.040(3) 0.005(2) -0.010(2) -0.022(2)
C48 0.020(2) 0.074(4) 0.052(3) 0.032(3) -0.011(2) -0.010(2)
C49 0.022(2) 0.054(3) 0.039(3) 0.022(2) 0.0023(19) 0.010(2)
C50 0.0185(19) 0.037(2) 0.019(2) 0.0109(16) 0.0051(15) 0.0008(16)
Cl10 0.0347(6) 0.0337(6) 0.0628(8) -0.0068(6) 0.0063(6) 0.0121(5)

loop_
_atom_type_symbol
_atom_type_description
_atom_type_scat_dispersion_real
_atom_type_scat_dispersion_imag
_atom_type_scat_source
C C 0.0033 0.0016 'International Tables Vol C Tables 4.2.6.8 and 6.1.1.4'
H H 0.0000 0.0000 'International Tables Vol C Tables 4.2.6.8 and 6.1.1.4'
Cl Cl 0.1484 0.1585 'International Tables Vol C Tables 4.2.6.8 and 6.1.1.4'

loop_
_geom_angle_atom_site_label_1
_geom_angle_atom_site_label_2
_geom_angle_atom_site_label_3
_geom_angle
C6 C1 C2 122.7(3)
C6 C1 C5 123.1(4)
C2 C1 C5 108.2(3)
C3 C2 C1 109.1(3)
C3 C2 C9 122.0(4)
C1 C2 C9 123.0(4)
C2 C3 C12 124.4(3)
C2 C3 C4 108.4(3)
C12 C3 C4 120.4(4)
C15 C4 C5 121.2(4)
C15 C4 C3 124.5(4)
C5 C4 C3 107.0(3)
C18 C5 C1 122.3(4)
C18 C5 C4 123.6(4)
C1 C5 C4 107.3(3)
C1 C6 C7 115.0(3)
C1 C6 C20 115.3(3)
C7 C6 C20 128.3(4)
C8 C7 C6 122.1(3)
C8 C7 H7 114(2)
C6 C7 H7 124(3)
C7 C8 C9 121.1(3)
C7 C8 C21 121.6(3)
C9 C8 C21 117.3(3)
C2 C9 C10 114.3(4)
C2 C9 C8 114.3(3)
C10 C9 C8 129.8(4)
C9 C10 C11 124.1(3)
C9 C10 H10 119(2)
C11 C10 H10 117(2)
C10 C11 C12 120.0(4)
C10 C11 C27 122.0(3)
C12 C11 C27 117.5(3)
C3 C12 C13 115.4(3)
C3 C12 C11 113.9(4)
C13 C12 C11 129.1(4)
C14 C13 C12 123.2(3)
C14 C13 H13 119(3)
C12 C13 H13 118(3)
C13 C14 C15 120.7(4)
C13 C14 C33 119.5(3)
C15 C14 C33 119.2(3)
C4 C15 C16 116.0(4)
C4 C15 C14 114.4(4)
C16 C15 C14 128.1(4)
C17 C16 C15 121.4(3)
C17 C16 H16 120(3)
C15 C16 H16 119(3)
C16 C17 C18 120.8(4)
C16 C17 C39 119.5(3)
C18 C17 C39 119.2(3)
C5 C18 C17 115.3(4)
C5 C18 C19 115.9(4)
C17 C18 C19 126.7(4)
C20 C19 C18 121.5(3)
C20 C19 H19 116(2)
C18 C19 H19 122(2)
C19 C20 C6 121.0(4)
C19 C20 C45 120.3(3)
C6 C20 C45 118.1(3)
C22 C21 C26 116.6(3)
C22 C21 C8 123.5(3)
C26 C21 C8 119.9(3)
C23 C22 C21 123.1(4)
C23 C22 Cl1 118.6(3)
C21 C22 Cl1 118.3(3)
C22 C23 C24 118.7(4)
C22 C23 H23 121(3)
C24 C23 H23 120(3)
C25 C24 C23 120.1(3)
C25 C24 H24 124(3)
C23 C24 H24 116(3)
C26 C25 C24 119.4(3)
C26 C25 H25 121(3)
C24 C25 H25 120(3)
C25 C26 C21 122.1(3)
C25 C26 Cl2 119.5(3)
C21 C26 Cl2 118.4(3)
C28 C27 C32 115.1(3)
C28 C27 C11 122.0(3)
C32 C27 C11 122.7(3)
C29 C28 C27 123.9(4)
C29 C28 Cl3 117.7(3)
C27 C28 Cl3 118.4(3)
C30 C29 C28 118.2(4)
C30 C29 H29 124(3)
C28 C29 H29 117(3)
C29 C30 C31 120.2(4)
C29 C30 H30 121(3)
C31 C30 H30 119(3)
C32 C31 C30 120.2(4)
C32 C31 H31 114(3)
C30 C31 H31 126(3)
C31 C32 C27 122.3(4)
C31 C32 Cl4 118.8(3)
C27 C32 Cl4 118.8(3)
C38 C33 C34 116.1(3)
C38 C33 C14 121.7(3)
C34 C33 C14 122.1(4)
C35 C34 C33 121.7(4)
C35 C34 Cl5 119.5(3)
C33 C34 Cl5 118.7(3)
C36 C35 C34 119.9(4)
C36 C35 H35 123(3)
C34 C35 H35 117(3)
C35 C36 C37 120.6(4)
C35 C36 H36 123(3)
C37 C36 H36 116(3)
C38 C37 C36 118.4(4)
C38 C37 H37 114(3)
C36 C37 H37 128(3)
C37 C38 C33 123.1(4)
C37 C38 Cl6 117.4(3)
C33 C38 Cl6 119.5(3)
C37 C38 Cl6X 120.1(6)
C33 C38 Cl6X 109.7(6)
Cl6 C38 Cl6X 29.9(6)
C40 C39 C44 116.1(3)
C40 C39 C17 123.8(3)
C44 C39 C17 120.1(3)
C41 C40 C39 122.1(3)
C41 C40 Cl7 118.8(3)
C39 C40 Cl7 119.1(3)
C42 C41 C40 119.7(4)
C42 C41 H41 122(3)
C40 C41 H41 118(3)
C41 C42 C43 120.9(4)
C41 C42 H42 121(3)
C43 C42 H42 118(3)
C42 C43 C44 118.8(4)
C42 C43 H43 126(3)
C44 C43 H43 115(3)
C43 C44 C39 122.3(4)
C43 C44 Cl8 118.0(3)
C39 C44 Cl8 119.7(3)
C46 C45 C50 115.8(4)
C46 C45 C20 120.8(4)
C50 C45 C20 123.4(4)
C45 C46 C47 122.7(4)
C45 C46 Cl9 119.1(3)
C47 C46 Cl9 118.2(4)
C48 C47 C46 118.1(5)
C48 C47 H47 127(3)
C46 C47 H47 115(3)
C49 C48 C47 121.6(4)
C49 C48 H48 110(3)
C47 C48 H48 128(3)
C48 C49 C50 118.5(5)
C48 C49 H49 121(3)
C50 C49 H49 120(3)
C49 C50 C45 123.3(4)
C49 C50 Cl10 118.4(4)
C45 C50 Cl10 118.2(3)

loop_
_geom_bond_atom_site_label_1
_geom_bond_atom_site_label_2
_geom_bond_distance
C1 C6 1.388(5)
C1 C2 1.393(5)
C1 C5 1.414(5)
C2 C3 1.379(5)
C2 C9 1.401(5)
C3 C12 1.404(5)
C3 C4 1.422(5)
C4 C15 1.379(5)
C4 C5 1.422(5)
C5 C18 1.372(5)
C6 C7 1.418(5)
C6 C20 1.440(5)
C7 C8 1.413(6)
C7 H7 0.933(18)
C8 C9 1.434(6)
C8 C21 1.491(5)
C9 C10 1.401(5)
C10 C11 1.412(5)
C10 H10 0.943(18)
C11 C12 1.434(5)
C11 C27 1.488(5)
C12 C13 1.420(5)
C13 C14 1.395(5)
C13 H13 0.926(18)
C14 C15 1.454(5)
C14 C33 1.494(6)
C15 C16 1.431(5)
C16 C17 1.415(5)
C16 H16 0.933(18)
C17 C18 1.437(5)
C17 C39 1.499(6)
C18 C19 1.439(5)
C19 C20 1.412(6)
C19 H19 0.958(18)
C20 C45 1.500(5)
C21 C22 1.381(5)
C21 C26 1.403(5)
C22 C23 1.368(5)
C22 Cl1 1.737(4)
C23 C24 1.398(6)
C23 H23 0.955(18)
C24 C25 1.384(6)
C24 H24 0.938(18)
C25 C26 1.370(5)
C25 H25 0.936(18)
C26 Cl2 1.736(4)
C27 C28 1.395(6)
C27 C32 1.400(5)
C28 C29 1.385(5)
C28 Cl3 1.747(4)
C29 C30 1.377(6)
C29 H29 0.948(19)
C30 C31 1.381(6)
C30 H30 0.951(19)
C31 C32 1.372(6)
C31 H31 0.935(18)
C32 Cl4 1.728(4)
C33 C38 1.384(6)
C33 C34 1.404(5)
C34 C35 1.373(6)
C34 Cl5 1.750(4)
C35 C36 1.370(6)
C35 H35 0.946(19)
C36 C37 1.381(6)
C36 H36 0.959(19)
C37 C38 1.380(6)
C37 H37 0.956(18)
C38 Cl6 1.747(4)
C38 Cl6X 1.777(12)
C39 C40 1.392(5)
C39 C44 1.398(5)
C40 C41 1.389(5)
C40 Cl7 1.741(4)
C41 C42 1.366(6)
C41 H41 0.945(18)
C42 C43 1.371(6)
C42 H42 0.927(18)
C43 C44 1.398(6)
C43 H43 0.940(19)
C44 Cl8 1.735(4)
C45 C46 1.383(6)
C45 C50 1.391(6)
C46 C47 1.397(6)
C46 Cl9 1.741(5)
C47 C48 1.372(8)
C47 H47 0.932(19)
C48 C49 1.369(8)
C48 H48 0.939(19)
C49 C50 1.375(6)
C49 H49 0.924(19)
C50 Cl10 1.746(4)

loop_
_geom_torsion_atom_site_label_1
_geom_torsion_atom_site_label_2
_geom_torsion_atom_site_label_3
_geom_torsion_atom_site_label_4
_geom_torsion
C6 C1 C2 C3 -151.9(4)
C5 C1 C2 C3 1.5(4)
C6 C1 C2 C9 1.4(6)
C5 C1 C2 C9 154.8(3)
C1 C2 C3 C12 149.9(4)
C9 C2 C3 C12 -3.8(6)
C1 C2 C3 C4 -1.2(4)
C9 C2 C3 C4 -154.9(3)
C2 C3 C4 C15 150.7(4)
C12 C3 C4 C15 -1.7(6)
C2 C3 C4 C5 0.6(4)
C12 C3 C4 C5 -151.9(3)
C6 C1 C5 C18 0.1(6)
C2 C1 C5 C18 -153.2(4)
C6 C1 C5 C4 152.2(3)
C2 C1 C5 C4 -1.1(4)
C15 C4 C5 C18 0.6(6)
C3 C4 C5 C18 152.0(3)
C15 C4 C5 C1 -151.1(4)
C3 C4 C5 C1 0.3(4)
C2 C1 C6 C7 -11.1(5)
C5 C1 C6 C7 -160.6(3)
C2 C1 C6 C20 156.7(4)
C5 C1 C6 C20 7.2(5)
C1 C6 C7 C8 9.1(5)
C20 C6 C7 C8 -156.8(4)
C6 C7 C8 C9 2.5(6)
C6 C7 C8 C21 -179.2(3)
C3 C2 C9 C10 -6.8(5)
C1 C2 C9 C10 -156.8(4)
C3 C2 C9 C8 160.2(3)
C1 C2 C9 C8 10.2(5)
C7 C8 C9 C2 -11.9(5)
C21 C8 C9 C2 169.7(3)
C7 C8 C9 C10 152.6(4)
C21 C8 C9 C10 -25.8(6)
C2 C9 C10 C11 10.3(5)
C8 C9 C10 C11 -154.2(4)
C9 C10 C11 C12 -3.4(6)
C9 C10 C11 C27 168.5(4)
C2 C3 C12 C13 -156.3(4)
C4 C3 C12 C13 -8.4(5)
C2 C3 C12 C11 10.6(5)
C4 C3 C12 C11 158.5(3)
C10 C11 C12 C3 -7.0(5)
C27 C11 C12 C3 -179.2(3)
C10 C11 C12 C13 157.7(4)
C27 C11 C12 C13 -14.5(6)
C3 C12 C13 C14 10.6(5)
C11 C12 C13 C14 -153.9(4)
C12 C13 C14 C15 -2.8(6)
C12 C13 C14 C33 168.1(3)
C5 C4 C15 C16 -11.3(5)
C3 C4 C15 C16 -157.6(3)
C5 C4 C15 C14 155.7(3)
C3 C4 C15 C14 9.5(5)
C13 C14 C15 C4 -7.2(5)
C33 C14 C15 C4 -178.1(3)
C13 C14 C15 C16 158.0(4)
C33 C14 C15 C16 -13.0(6)
C4 C15 C16 C17 12.0(5)
C14 C15 C16 C17 -152.9(4)
C15 C16 C17 C18 -2.2(6)
C15 C16 C17 C39 170.2(3)
C1 C5 C18 C17 157.0(3)
C4 C5 C18 C17 9.4(5)
C1 C5 C18 C19 -7.8(5)
C4 C5 C18 C19 -155.3(3)
C16 C17 C18 C5 -8.5(5)
C39 C17 C18 C5 179.2(3)
C16 C17 C18 C19 154.4(4)
C39 C17 C18 C19 -18.0(6)
C5 C18 C19 C20 8.2(5)
C17 C18 C19 C20 -154.6(4)
C18 C19 C20 C6 -1.0(5)
C18 C19 C20 C45 170.2(3)
C1 C6 C20 C19 -6.6(5)
C7 C6 C20 C19 159.3(4)
C1 C6 C20 C45 -178.0(3)
C7 C6 C20 C45 -12.1(6)
C7 C8 C21 C22 -91.7(5)
C9 C8 C21 C22 86.7(5)
C7 C8 C21 C26 91.6(4)
C9 C8 C21 C26 -89.9(4)
C26 C21 C22 C23 1.3(6)
C8 C21 C22 C23 -175.4(4)
C26 C21 C22 Cl1 -178.7(3)
C8 C21 C22 Cl1 4.6(5)
C21 C22 C23 C24 -1.5(6)
Cl1 C22 C23 C24 178.5(3)
C22 C23 C24 C25 0.1(6)
C23 C24 C25 C26 1.4(6)
C24 C25 C26 C21 -1.6(6)
C24 C25 C26 Cl2 -179.3(3)
C22 C21 C26 C25 0.3(5)
C8 C21 C26 C25 177.1(4)
C22 C21 C26 Cl2 178.0(3)
C8 C21 C26 Cl2 -5.2(5)
C10 C11 C27 C28 -79.6(5)
C12 C11 C27 C28 92.5(5)
C10 C11 C27 C32 104.7(4)
C12 C11 C27 C32 -83.2(5)
C32 C27 C28 C29 -0.5(6)
C11 C27 C28 C29 -176.6(4)
C32 C27 C28 Cl3 178.3(3)
C11 C27 C28 Cl3 2.2(5)
C27 C28 C29 C30 -1.0(7)
Cl3 C28 C29 C30 -179.8(3)
C28 C29 C30 C31 2.0(7)
C29 C30 C31 C32 -1.4(7)
C30 C31 C32 C27 -0.2(6)
C30 C31 C32 Cl4 -179.3(3)
C28 C27 C32 C31 1.1(6)
C11 C27 C32 C31 177.1(4)
C28 C27 C32 Cl4 -179.7(3)
C11 C27 C32 Cl4 -3.7(5)
C13 C14 C33 C38 -65.7(5)
C15 C14 C33 C38 105.4(4)
C13 C14 C33 C34 113.2(4)
C15 C14 C33 C34 -75.7(5)
C38 C33 C34 C35 2.6(6)
C14 C33 C34 C35 -176.4(4)
C38 C33 C34 Cl5 179.0(3)
C14 C33 C34 Cl5 0.1(5)
C33 C34 C35 C36 -4.1(6)
Cl5 C34 C35 C36 179.5(3)
C34 C35 C36 C37 3.0(7)
C35 C36 C37 C38 -0.6(6)
C36 C37 C38 C33 -0.9(6)
C36 C37 C38 Cl6 177.3(3)
C36 C37 C38 Cl6X -148.7(9)
C34 C33 C38 C37 0.0(6)
C14 C33 C38 C37 178.9(4)
C34 C33 C38 Cl6 -178.2(3)
C14 C33 C38 Cl6 0.7(5)
C34 C33 C38 Cl6X 150.6(8)
C14 C33 C38 Cl6X -30.5(8)
C16 C17 C39 C40 108.6(4)
C18 C17 C39 C40 -78.9(5)
C16 C17 C39 C44 -68.1(5)
C18 C17 C39 C44 104.3(4)
C44 C39 C40 C41 4.3(5)
C17 C39 C40 C41 -172.6(4)
C44 C39 C40 Cl7 -178.9(3)
C17 C39 C40 Cl7 4.2(5)
C39 C40 C41 C42 -2.9(6)
Cl7 C40 C41 C42 -179.7(3)
C40 C41 C42 C43 -0.7(6)
C41 C42 C43 C44 2.6(6)
C42 C43 C44 C39 -1.0(6)
C42 C43 C44 Cl8 178.6(3)
C40 C39 C44 C43 -2.3(6)
C17 C39 C44 C43 174.7(4)
C40 C39 C44 Cl8 178.0(3)
C17 C39 C44 Cl8 -5.0(5)
C19 C20 C45 C46 -72.5(5)
C6 C20 C45 C46 99.0(4)
C19 C20 C45 C50 108.0(4)
C6 C20 C45 C50 -80.5(5)
C50 C45 C46 C47 0.2(6)
C20 C45 C46 C47 -179.4(4)
C50 C45 C46 Cl9 179.5(3)
C20 C45 C46 Cl9 -0.1(5)
C45 C46 C47 C48 0.6(7)
Cl9 C46 C47 C48 -178.7(4)
C46 C47 C48 C49 -2.3(7)
C47 C48 C49 C50 3.1(7)
C48 C49 C50 C45 -2.3(6)
C48 C49 C50 Cl10 -179.7(4)
C46 C45 C50 C49 0.7(6)
C20 C45 C50 C49 -179.8(4)
C46 C45 C50 Cl10 178.0(3)
C20 C45 C50 Cl10 -2.4(5)
